data_4318768
loop_
_publ_author_name
'Kazushi Shiren'
'Koji Tanaka'

_publ_contact_author_address
;
Institute for Molecular Science
38 Nishigonaka
Myodaiji
Okazaki
Aichi 444-8585
JAPAN
;
_publ_contact_author_email ' ktanaka@ims.ac.jp '
_publ_contact_author_fax ' +81-564-55-5245 '
_publ_contact_author_name ' Koji Tanaka'
_publ_contact_author_phone ' +81-564-55-7241 '
_publ_section_title
;
 Acid-Base Equilibrium of Aqua-Chromium-Dioxolene Complexes Aimed at
 Formation of Oxo-Chromium Complexes
;
_journal_name_full 'Inorganic Chemistry'
_journal_page_first 5912
_journal_page_last 5919
_journal_paper_doi 10.1021/ic020308m
_journal_volume 41
_journal_year 2002
_chemical_formula_sum 'C15 H27 Cl5 Cr N3 O9'
_chemical_formula_weight 622.65
_space_group_IT_number 19
_symmetry_cell_setting orthorhombic
_symmetry_Int_Tables_number 19
_symmetry_space_group_name_Hall 'P 2ac 2ab'
_symmetry_space_group_name_H-M 'P 21 21 21'
_cell_angle_alpha 90
_cell_angle_beta 90
_cell_angle_gamma 90
_cell_formula_units_Z 4
_cell_length_a 8.4891(5)
_cell_length_b 15.2677(9)
_cell_length_c 19.067(1)
_cell_measurement_reflns_used 8285
_cell_measurement_temperature 173.1
_cell_measurement_theta_max 27.5
_cell_measurement_theta_min 3.2
_cell_volume 2471.3(2)
_computing_cell_refinement CRYSTALCLEAR
_computing_data_collection CRYSTALCLEAR
_computing_data_reduction 'teXsan Ver. 1.11'
_computing_publication_material 'teXsan Ver. 1.11'
_computing_structure_refinement 'teXsan Ver. 1.10'
_computing_structure_solution 'DIRDIF94 (PATTY)'
_diffrn_detector_area_resol_mean 14.62
_diffrn_measured_fraction_theta_full 0.9953
_diffrn_measured_fraction_theta_max 0.9953
_diffrn_measurement_device_type 'Rigaku/MSC Mercury CCD'
_diffrn_measurement_method \w
_diffrn_radiation_type 'Mo K\a'
_diffrn_radiation_wavelength 0.7107
_diffrn_reflns_av_R_equivalents 0.030
_diffrn_reflns_limit_h_max 11
_diffrn_reflns_limit_h_min -9
_diffrn_reflns_limit_k_max 19
_diffrn_reflns_limit_k_min -15
_diffrn_reflns_limit_l_max 24
_diffrn_reflns_limit_l_min -24
_diffrn_reflns_number 340
_diffrn_reflns_theta_full 27.48
_diffrn_reflns_theta_max 27.48
_exptl_absorpt_coefficient_mu 1.053
_exptl_absorpt_correction_type none
_exptl_crystal_colour Green
_exptl_crystal_density_diffrn 1.673
_exptl_crystal_density_method 'not measured'
_exptl_crystal_description Needle
_exptl_crystal_size_max 0.45
_exptl_crystal_size_mid 0.20
_exptl_crystal_size_min 0.20
_refine_diff_density_max 0.40
_refine_diff_density_min -0.31
_refine_ls_extinction_method none
_refine_ls_goodness_of_fit_ref 1.623
_refine_ls_hydrogen_treatment noref
_refine_ls_number_parameters 298
_refine_ls_number_reflns 3188
_refine_ls_R_factor_gt 0.0311
_refine_ls_shift/su_max 0.0003
_refine_ls_structure_factor_coef Fsqd
_refine_ls_weighting_details 'w = 1/[\s^2^(Fo^2^) + (0.03600(Max(Fo^2^,0) + 2Fc^2^)/3)^2^]'
_refine_ls_weighting_scheme calc
_refine_ls_wR_factor_ref 0.0802
_reflns_number_gt 3105
_reflns_number_total 3188
_reflns_threshold_expression F^2^>2.0\s(F^2^)
_cod_data_source_file ic020308m_6.cif
_cod_data_source_block '_[Cr(OH2)(Cl4Cat)(Me3-tacn)]ClO4.2H2O'
_cod_original_cell_volume 2471.2(3)
_cod_original_sg_symbol_H-M 'P 21 21 21 '
_cod_original_formula_sum 'C15 H27 Cl5 Cr N3 O9 '
_cod_database_code 4318768

loop_
_symmetry_equiv_pos_as_xyz
x,y,z
1/2-x,-y,1/2+z
1/2+x,1/2-y,-z
-x,1/2+y,1/2-z

loop_
_atom_site_label
_atom_site_type_symbol
_atom_site_fract_x
_atom_site_fract_y
_atom_site_fract_z
_atom_site_U_iso_or_equiv
_atom_site_adp_type
_atom_site_occupancy
_atom_site_calc_flag
_atom_site_refinement_flags
_atom_site_disorder_assembly
_atom_site_disorder_group
Cr1 Cr 0.05348(6) 0.46088(3) 0.17078(3) 0.0131(1) Uani 1.00 d . . .
Cl1 Cl -0.1373(1) 0.20689(5) 0.04271(5) 0.0278(2) Uani 1.00 d . . .
Cl2 Cl 0.1121(1) 0.05196(5) 0.04730(5) 0.0278(2) Uani 1.00 d . . .
Cl3 Cl 0.4377(1) 0.08313(5) 0.11907(5) 0.0275(2) Uani 1.00 d . . .
Cl4 Cl 0.51492(10) 0.26705(5) 0.18612(5) 0.0260(2) Uani 1.00 d . . .
Cl5 Cl 0.34450(9) 0.30386(5) 0.37849(4) 0.0206(2) Uani 1.00 d . . .
O1 O -0.0040(3) 0.3996(2) 0.2618(1) 0.0274(6) Uani 1.00 d . . .
O2 O 0.2477(3) 0.3945(1) 0.1737(1) 0.0181(5) Uani 1.00 d . . .
O3 O -0.0253(3) 0.3672(1) 0.1139(1) 0.0212(6) Uani 1.00 d . . .
O4 O 0.2176(3) 0.2943(2) 0.3296(1) 0.0338(7) Uani 1.00 d . . .
O5 O 0.4456(3) 0.2287(2) 0.3739(2) 0.0410(8) Uani 1.00 d . . .
O6 O 0.2793(4) 0.3067(2) 0.4485(1) 0.0470(9) Uani 1.00 d . . .
O7 O 0.4306(4) 0.3822(2) 0.3644(2) 0.0393(8) Uani 1.00 d . . .
O8 O -0.0638(4) 0.3338(2) 0.4633(2) 0.0513(9) Uani 1.00 d . . .
O9 O -0.2327(4) 0.3426(2) 0.3383(2) 0.0471(9) Uani 1.00 d . . .
N1 N 0.1173(3) 0.5335(2) 0.0826(1) 0.0184(6) Uani 1.00 d . . .
N2 N -0.1575(3) 0.5322(2) 0.1650(1) 0.0186(6) Uani 1.00 d . . .
N3 N 0.1331(3) 0.5720(2) 0.2263(1) 0.0182(6) Uani 1.00 d . . .
C1 C 0.2241(4) 0.3154(2) 0.1458(2) 0.0158(7) Uani 1.00 d . . .
C2 C 0.0769(4) 0.3011(2) 0.1132(2) 0.0163(7) Uani 1.00 d . . .
C3 C 0.0447(4) 0.2206(2) 0.0820(2) 0.0182(7) Uani 1.00 d . . .
C4 C 0.1562(4) 0.1531(2) 0.0837(2) 0.0177(7) Uani 1.00 d . . .
C5 C 0.3004(4) 0.1665(2) 0.1163(2) 0.0179(7) Uani 1.00 d . . .
C6 C 0.3342(4) 0.2480(2) 0.1468(2) 0.0166(7) Uani 1.00 d . . .
C7 C 0.2215(5) 0.4843(2) 0.0345(2) 0.0276(9) Uani 1.00 d . . .
C8 C -0.0375(4) 0.5499(2) 0.0471(2) 0.0227(8) Uani 1.00 d . . .
C9 C -0.1562(4) 0.5864(2) 0.0990(2) 0.0223(8) Uani 1.00 d . . .
C10 C -0.2985(4) 0.4746(3) 0.1653(2) 0.0297(9) Uani 1.00 d . . .
C11 C -0.1559(4) 0.5892(2) 0.2287(2) 0.0234(8) Uani 1.00 d . . .
C12 C 0.0003(4) 0.6353(2) 0.2358(2) 0.0231(8) Uani 1.00 d . . .
C13 C 0.2046(5) 0.5520(2) 0.2956(2) 0.0289(9) Uani 1.00 d . . .
C14 C 0.2598(4) 0.6080(2) 0.1793(2) 0.0247(9) Uani 1.00 d . . .
C15 C 0.1978(4) 0.6165(2) 0.1055(2) 0.0221(8) Uani 1.00 d . . .
H1 H 0.1706 0.4317 0.0203 0.0332 Uiso 1.00 calc . . .
H2 H 0.2436 0.5191 -0.0057 0.0332 Uiso 1.00 calc . . .
H3 H 0.3171 0.4704 0.0578 0.0332 Uiso 1.00 calc . . .
H4 H -0.0228 0.5907 0.0101 0.0273 Uiso 1.00 calc . . .
H5 H -0.0764 0.4963 0.0285 0.0273 Uiso 1.00 calc . . .
H6 H -0.2581 0.5854 0.0784 0.0268 Uiso 1.00 calc . . .
H7 H -0.1286 0.6450 0.1102 0.0268 Uiso 1.00 calc . . .
H8 H -0.3911 0.5095 0.1654 0.0356 Uiso 1.00 calc . . .
H9 H -0.2976 0.4385 0.1247 0.0356 Uiso 1.00 calc . . .
H10 H -0.2970 0.4388 0.2061 0.0356 Uiso 1.00 calc . . .
H11 H -0.2373 0.6316 0.2249 0.0281 Uiso 1.00 calc . . .
H12 H -0.1733 0.5540 0.2690 0.0281 Uiso 1.00 calc . . .
H13 H 0.0073 0.6608 0.2811 0.0278 Uiso 1.00 calc . . .
H14 H 0.0076 0.6798 0.2012 0.0278 Uiso 1.00 calc . . .
H15 H 0.1263 0.5291 0.3260 0.0347 Uiso 1.00 calc . . .
H16 H 0.2863 0.5101 0.2898 0.0347 Uiso 1.00 calc . . .
H17 H 0.2470 0.6041 0.3152 0.0347 Uiso 1.00 calc . . .
H18 H 0.2914 0.6640 0.1959 0.0296 Uiso 1.00 calc . . .
H19 H 0.3477 0.5695 0.1796 0.0296 Uiso 1.00 calc . . .
H20 H 0.2831 0.6283 0.0747 0.0265 Uiso 1.00 calc . . .
H21 H 0.1245 0.6634 0.1037 0.0265 Uiso 1.00 calc . . .

loop_
_atom_site_aniso_label
_atom_site_aniso_U_11
_atom_site_aniso_U_22
_atom_site_aniso_U_33
_atom_site_aniso_U_12
_atom_site_aniso_U_13
_atom_site_aniso_U_23
Cr1 0.0129(2) 0.0109(2) 0.0155(2) 0.0015(2) -0.0003(2) 0.0006(2)
Cl1 0.0249(4) 0.0227(4) 0.0359(4) -0.0004(4) -0.0149(4) -0.0050(3)
Cl2 0.0292(5) 0.0179(4) 0.0362(4) 0.0009(3) -0.0034(4) -0.0116(3)
Cl3 0.0248(4) 0.0202(4) 0.0376(5) 0.0101(4) -0.0041(4) -0.0074(3)
Cl4 0.0178(4) 0.0228(4) 0.0373(5) 0.0030(3) -0.0081(3) -0.0057(3)
Cl5 0.0207(4) 0.0202(4) 0.0208(3) -0.0030(3) -0.0029(3) 0.0020(3)
O1 0.024(1) 0.030(1) 0.028(1) 0.001(1) 0.001(1) 0.012(1)
O2 0.016(1) 0.0136(10) 0.025(1) 0.0008(8) -0.0031(10) -0.0029(9)
O3 0.020(1) 0.0142(10) 0.030(1) 0.0025(9) -0.008(1) -0.0027(9)
O4 0.034(1) 0.031(1) 0.037(1) -0.006(1) -0.018(1) 0.008(1)
O5 0.029(1) 0.030(1) 0.064(2) 0.008(1) 0.000(2) 0.010(1)
O6 0.063(2) 0.056(2) 0.022(1) -0.011(2) 0.010(1) -0.007(1)
O7 0.040(2) 0.023(1) 0.055(2) -0.012(1) -0.007(1) 0.007(1)
O8 0.052(2) 0.058(2) 0.044(2) 0.004(2) 0.008(2) 0.020(2)
O9 0.032(2) 0.062(2) 0.047(2) -0.007(2) 0.011(1) 0.019(2)
N1 0.022(1) 0.018(1) 0.016(1) 0.001(1) 0.004(1) -0.002(1)
N2 0.017(1) 0.018(1) 0.021(1) 0.002(1) -0.001(1) -0.001(1)
N3 0.018(1) 0.019(1) 0.018(1) 0.001(1) -0.002(1) -0.003(1)
C1 0.019(2) 0.015(1) 0.014(1) -0.001(1) 0.001(1) 0.000(1)
C2 0.019(2) 0.014(1) 0.015(1) 0.001(1) -0.001(1) 0.002(1)
C3 0.018(2) 0.020(1) 0.017(1) 0.000(1) -0.002(1) 0.002(1)
C4 0.024(2) 0.014(1) 0.015(1) -0.001(1) 0.002(1) -0.002(1)
C5 0.021(2) 0.015(1) 0.018(1) 0.004(1) 0.001(1) -0.001(1)
C6 0.016(1) 0.018(1) 0.016(1) 0.000(1) 0.000(1) 0.000(1)
C7 0.031(2) 0.029(2) 0.024(2) 0.006(2) 0.012(1) -0.001(1)
C8 0.028(2) 0.023(1) 0.018(1) 0.005(1) -0.002(1) 0.001(1)
C9 0.024(2) 0.020(2) 0.023(2) 0.008(1) -0.004(1) 0.002(1)
C10 0.016(2) 0.035(2) 0.038(2) -0.001(1) 0.000(2) 0.002(2)
C11 0.026(2) 0.025(2) 0.019(2) 0.008(1) 0.006(1) -0.004(1)
C12 0.030(2) 0.019(1) 0.021(2) 0.007(1) 0.001(1) -0.006(1)
C13 0.032(2) 0.031(2) 0.023(2) 0.000(2) -0.008(2) 0.000(1)
C14 0.022(2) 0.023(2) 0.029(2) -0.006(1) 0.001(1) -0.002(1)
C15 0.025(2) 0.019(1) 0.022(2) -0.004(1) 0.006(1) 0.003(1)

loop_
_atom_type_symbol
_atom_type_description
_atom_type_scat_dispersion_real
_atom_type_scat_dispersion_imag
_atom_type_scat_source
C C 0.003 0.002
;International Tables for Crystallography
(1992, Vol. C, Tables 4.2.6.8 and 6.1.1.1)
;
H H 0.000 0.000
;International Tables for Crystallography
(1992, Vol. C, Table 6.1.1.2)
;
Cl Cl 0.148 0.159
;International Tables for Crystallography
(1992, Vol. C, Tables 4.2.6.8 and 6.1.1.1)
;
Cr Cr 0.321 0.624
;International Tables for Crystallography
(1992, Vol. C, Tables 4.2.6.8 and 6.1.1.1)
;
N N 0.006 0.003
;International Tables for Crystallography
(1992, Vol. C, Tables 4.2.6.8 and 6.1.1.1)
;
O O 0.011 0.006
;International Tables for Crystallography
(1992, Vol. C, Tables 4.2.6.8 and 6.1.1.1)
;

loop_
_geom_angle_atom_site_label_1
_geom_angle_atom_site_label_2
_geom_angle_atom_site_label_3
_geom_angle
_geom_angle_site_symmetry_1
_geom_angle_site_symmetry_2
_geom_angle_site_symmetry_3
_geom_angle_publ_flag
O1 CR1 O2 86.5(1) . . . yes
O1 CR1 O3 93.2(1) . . . yes
O1 CR1 N1 175.0(1) . . . yes
O1 CR1 N2 94.5(1) . . . yes
O1 CR1 N3 91.1(1) . . . yes
O2 CR1 O3 85.57(9) . . . yes
O2 CR1 N1 94.6(1) . . . yes
O2 CR1 N2 178.6(1) . . . yes
O2 CR1 N3 97.67(10) . . . yes
O3 CR1 N1 91.8(1) . . . yes
O3 CR1 N2 93.44(10) . . . yes
O3 CR1 N3 174.8(1) . . . yes
N1 CR1 N2 84.5(1) . . . yes
N1 CR1 N3 83.9(1) . . . yes
N2 CR1 N3 83.2(1) . . . yes
O4 CL5 O5 109.2(2) . . . yes
O4 CL5 O6 108.5(2) . . . yes
O4 CL5 O7 110.4(2) . . . yes
O5 CL5 O6 108.0(2) . . . yes
O5 CL5 O7 110.6(2) . . . yes
O6 CL5 O7 110.1(2) . . . yes
CR1 O2 C1 109.5(2) . . . yes
CR1 O3 C2 110.1(2) . . . yes
CR1 N1 C7 112.7(2) . . . yes
CR1 N1 C8 103.0(2) . . . yes
CR1 N1 C15 109.4(2) . . . yes
C7 N1 C8 109.2(3) . . . yes
C7 N1 C15 109.6(3) . . . yes
C8 N1 C15 112.9(2) . . . yes
CR1 N2 C9 108.8(2) . . . yes
CR1 N2 C10 112.3(2) . . . yes
CR1 N2 C11 104.6(2) . . . yes
C9 N2 C10 109.6(3) . . . yes
C9 N2 C11 111.1(2) . . . yes
C10 N2 C11 110.4(3) . . . yes
CR1 N3 C12 109.8(2) . . . yes
CR1 N3 C13 114.3(2) . . . yes
CR1 N3 C14 103.0(2) . . . yes
C12 N3 C13 109.4(3) . . . yes
C12 N3 C14 112.0(3) . . . yes
C13 N3 C14 108.2(3) . . . yes
O2 C1 C2 116.6(3) . . . yes
O2 C1 C6 124.3(3) . . . yes
C2 C1 C6 119.1(3) . . . yes
O3 C2 C1 117.1(3) . . . yes
O3 C2 C3 123.1(3) . . . yes
C1 C2 C3 119.9(3) . . . yes
CL1 C3 C2 117.9(2) . . . yes
CL1 C3 C4 121.6(2) . . . yes
C2 C3 C4 120.5(3) . . . yes
CL2 C4 C3 120.1(2) . . . yes
CL2 C4 C5 120.1(2) . . . yes
C3 C4 C5 119.8(3) . . . yes
CL3 C5 C4 120.0(2) . . . yes
CL3 C5 C6 120.2(3) . . . yes
C4 C5 C6 119.8(3) . . . yes
CL4 C6 C1 118.5(2) . . . yes
CL4 C6 C5 120.7(2) . . . yes
C1 C6 C5 120.9(3) . . . yes
N1 C8 C9 110.4(3) . . . yes
N2 C9 C8 110.3(3) . . . yes
N2 C11 C12 110.7(3) . . . yes
N3 C12 C11 110.5(2) . . . yes
N3 C14 C15 109.7(3) . . . yes
N1 C15 C14 110.9(3) . . . yes

loop_
_geom_bond_atom_site_label_1
_geom_bond_atom_site_label_2
_geom_bond_distance
_geom_bond_site_symmetry_1
_geom_bond_site_symmetry_2
_geom_bond_publ_flag
CR1 O1 2.032(2) . . yes
CR1 O2 1.936(2) . . yes
CR1 O3 1.915(2) . . yes
CR1 N1 2.086(3) . . yes
CR1 N2 2.099(3) . . yes
CR1 N3 2.110(3) . . yes
CL1 C3 1.730(3) . . yes
CL2 C4 1.733(3) . . yes
CL3 C5 1.727(3) . . yes
CL4 C6 1.732(3) . . yes
CL5 O4 1.432(3) . . yes
CL5 O5 1.436(3) . . yes
CL5 O6 1.446(3) . . yes
CL5 O7 1.428(3) . . yes
O2 C1 1.335(4) . . yes
O3 C2 1.331(4) . . yes
N1 C7 1.479(4) . . yes
N1 C8 1.499(4) . . yes
N1 C15 1.505(4) . . yes
N2 C9 1.507(4) . . yes
N2 C10 1.486(4) . . yes
N2 C11 1.493(4) . . yes
N3 C12 1.496(4) . . yes
N3 C13 1.485(4) . . yes
N3 C14 1.504(4) . . yes
C1 C2 1.413(4) . . yes
C1 C6 1.391(4) . . yes
C2 C3 1.392(4) . . yes
C3 C4 1.400(4) . . yes
C4 C5 1.388(5) . . yes
C5 C6 1.402(4) . . yes
C8 C9 1.518(5) . . yes
C11 C12 1.507(5) . . yes
C14 C15 1.508(5) . . yes

loop_
_geom_contact_atom_site_label_1
_geom_contact_atom_site_label_2
_geom_contact_distance
_geom_contact_site_symmetry_1
_geom_contact_site_symmetry_2
_geom_contact_publ_flag
CL1 C7 3.482(4) . 3_455 ?
CL2 O8 3.362(3) . 4_545 ?
CL3 O7 3.280(3) . 4_645 ?
CL3 C13 3.478(4) . 4_645 ?
CL4 C10 3.564(4) . 1_655 ?
O1 O9 2.578(4) . . ?
O1 O4 2.791(4) . . ?
O2 O4 3.352(4) . . ?
O4 C12 3.298(4) . 4_545 ?
O4 C11 3.365(4) . 4_545 ?
O4 C9 3.494(4) . 4_545 ?
O4 C1 3.518(4) . . ?
O4 O8 3.546(5) . . ?
O5 O8 3.249(4) . 3_556 ?
O5 C14 3.267(4) . 4_645 ?
O5 O9 3.309(4) . 1_655 ?
O5 C9 3.320(4) . 4_545 ?
O5 C15 3.500(4) . 4_645 ?
O6 O8 2.956(5) . . ?
O6 O8 3.034(4) . 3_556 ?
O6 C15 3.220(4) . 2_565 ?
O6 C7 3.587(5) . 2_565 ?
O7 O9 2.964(4) . 1_655 ?
O7 C13 3.482(5) . . ?
O8 O9 2.785(5) . . ?
C5 C11 3.411(4) . 4_545 ?
